data_1559276
loop_
_publ_author_name
'Aitken, R. Alan'
'Slawin, Alexandra M. Z.'

_publ_section_title
;
 2,4,6-Trimethylbenzyl Chloride (\a2-Chloroisodurene)
;
_journal_issue 3
_journal_name_full Molbank
_journal_page_first M1156
_journal_paper_doi 10.3390/M1156
_journal_volume 2020
_journal_year 2020
_chemical_formula_moiety 'C10 H13 Cl'
_chemical_formula_sum 'C10 H13 Cl'
_chemical_formula_weight 168.67
_space_group_crystal_system triclinic
_space_group_IT_number 2
_space_group_name_Hall '-P 1'
_space_group_name_H-M_alt 'P -1'
_atom_sites_solution_hydrogens geom
_atom_sites_solution_primary direct
_atom_sites_solution_secondary difmap
_audit_creation_date 2020-01-16
_audit_creation_method 'by CrystalStructure 4.3'
_cell_angle_alpha 87.557(9)
_cell_angle_beta 77.371(8)
_cell_angle_gamma 73.908(7)
_cell_formula_units_Z 4
_cell_length_a 7.8666(9)
_cell_length_b 10.2719(13)
_cell_length_c 11.8789(15)
_cell_measurement_reflns_used 2956
_cell_measurement_temperature 93
_cell_measurement_theta_max 27.50
_cell_measurement_theta_min 2.70
_cell_volume 899.8(2)
_computing_cell_refinement 'CrystalClear-SM Expert 2.1 b45'
_computing_data_collection 'CrystalClear-SM Expert 2.1 b45 (Rigaku, 2015)'
_computing_data_reduction 'CrystalClear-SM Expert 2.1 b45'
_computing_molecular_graphics 'CrystalStructure 4.3'
_computing_publication_material 'CrystalStructure 4.3 (Rigaku, 2018)'
_computing_structure_refinement 'SHELXL Version 2018/3 (Sheldrick, 2008)'
_computing_structure_solution 'SHELXT Version 2018/2 (Sheldrick, 2014)'
_diffrn_ambient_temperature 93
_diffrn_detector_area_resol_mean 5.814
_diffrn_measured_fraction_theta_full 0.997
_diffrn_measured_fraction_theta_max 0.993
_diffrn_measurement_device_type 'Rigaku XtaLAB P200'
_diffrn_measurement_method \w
_diffrn_radiation_type 'Mo K\a'
_diffrn_radiation_wavelength 0.71075
_diffrn_reflns_av_R_equivalents 0.0494
_diffrn_reflns_av_unetI/netI 0.0245
_diffrn_reflns_Laue_measured_fraction_full 0.997
_diffrn_reflns_Laue_measured_fraction_max 0.993
_diffrn_reflns_limit_h_max 9
_diffrn_reflns_limit_h_min -9
_diffrn_reflns_limit_k_max 12
_diffrn_reflns_limit_k_min -12
_diffrn_reflns_limit_l_max 14
_diffrn_reflns_limit_l_min -14
_diffrn_reflns_number 24270
_diffrn_reflns_point_group_measured_fraction_full 0.997
_diffrn_reflns_point_group_measured_fraction_max 0.993
_diffrn_reflns_theta_full 25.242
_diffrn_reflns_theta_max 25.376
_diffrn_reflns_theta_min 1.757
_diffrn_standards_number 0
_exptl_absorpt_coefficient_mu 0.356
_exptl_absorpt_correction_T_max 0.965
_exptl_absorpt_correction_T_min 0.504
_exptl_absorpt_correction_type multi-scan
_exptl_absorpt_process_details 'REQAB (Rigaku, 1998)'
_exptl_crystal_colour colorless
_exptl_crystal_density_diffrn 1.245
_exptl_crystal_density_method 'not measured'
_exptl_crystal_description prism
_exptl_crystal_F_000 360.00
_exptl_crystal_size_max 0.100
_exptl_crystal_size_mid 0.100
_exptl_crystal_size_min 0.100
_refine_diff_density_max 0.32
_refine_diff_density_min -0.29
_refine_ls_extinction_method none
_refine_ls_goodness_of_fit_ref 1.063
_refine_ls_hydrogen_treatment constr
_refine_ls_number_parameters 205
_refine_ls_number_reflns 3294
_refine_ls_number_restraints 0
_refine_ls_R_factor_all 0.0304
_refine_ls_R_factor_gt 0.0290
_refine_ls_shift/su_max 0.001
_refine_ls_structure_factor_coef Fsqd
_refine_ls_weighting_details 'w = 1/[\s^2^(Fo^2^)+(0.0576P)^2^+0.1836P] where P=(Fo^2^+2Fc^2^)/3'
_refine_ls_weighting_scheme calc
_refine_ls_wR_factor_gt 0.0890
_refine_ls_wR_factor_ref 0.0901
_reflns_Friedel_coverage 0.000
_reflns_number_gt 3040
_reflns_number_total 3294
_reflns_threshold_expression F^2^>2.0\s(F^2^)
_cod_data_source_file s2.cif
_cod_data_source_block 1
_cod_database_code 1559276

loop_
_space_group_symop_id
_space_group_symop_operation_xyz
1 +X,+Y,+Z
2 -X,-Y,-Z

loop_
_atom_site_label
_atom_site_type_symbol
_atom_site_fract_x
_atom_site_fract_y
_atom_site_fract_z
_atom_site_U_iso_or_equiv
_atom_site_adp_type
_atom_site_occupancy
_atom_site_site_symmetry_order
_atom_site_calc_flag
_atom_site_refinement_flags_posn
_atom_site_refinement_flags_adp
_atom_site_refinement_flags_occupancy
_atom_site_disorder_assembly
_atom_site_disorder_group
Cl1 Cl 0.84336(4) 0.41323(3) 0.75124(3) 0.02133(12) Uani 1 1 d . . . . .
Cl2 Cl 0.52472(4) 0.68882(3) 0.93318(3) 0.02344(12) Uani 1 1 d . . . . .
C1 C 0.62453(17) 0.40105(12) 0.60019(11) 0.0156(3) Uani 1 1 d . . . . .
C2 C 0.72827(17) 0.33508(12) 0.49613(11) 0.0169(3) Uani 1 1 d . . . . .
C3 C 0.65921(17) 0.25053(13) 0.44092(11) 0.0180(3) Uani 1 1 d . . . . .
H3 H 0.729048 0.205987 0.370547 0.022 Uiso 1 1 calc R U . . .
C4 C 0.48998(18) 0.22996(13) 0.48675(11) 0.0180(3) Uani 1 1 d . . . . .
C5 C 0.39152(17) 0.29398(13) 0.59130(11) 0.0180(3) Uani 1 1 d . . . . .
H5 H 0.277052 0.279232 0.624046 0.022 Uiso 1 1 calc R U . . .
C6 C 0.45598(17) 0.37913(13) 0.64938(11) 0.0170(3) Uani 1 1 d . . . . .
C7 C 0.69259(17) 0.49834(13) 0.65682(11) 0.0171(3) Uani 1 1 d . . . . .
H7A H 0.588016 0.566421 0.702680 0.021 Uiso 1 1 calc R U . . .
H7B H 0.758473 0.546823 0.596517 0.021 Uiso 1 1 calc R U . . .
C8 C 0.91267(18) 0.35355(14) 0.44353(12) 0.0212(3) Uani 1 1 d . . . . .
H8A H 0.899456 0.446935 0.417457 0.025 Uiso 1 1 calc R U . . .
H8B H 0.970599 0.290783 0.377627 0.025 Uiso 1 1 calc R U . . .
H8C H 0.987713 0.334923 0.501356 0.025 Uiso 1 1 calc R U . . .
C9 C 0.41435(19) 0.14308(14) 0.42255(12) 0.0226(3) Uani 1 1 d . . . . .
H9A H 0.366245 0.195045 0.359836 0.027 Uiso 1 1 calc R U . . .
H9B H 0.316951 0.115486 0.475772 0.027 Uiso 1 1 calc R U . . .
H9C H 0.510781 0.062371 0.390390 0.027 Uiso 1 1 calc R U . . .
C10 C 0.34264(18) 0.44613(15) 0.76248(12) 0.0220(3) Uani 1 1 d . . . . .
H10A H 0.234278 0.413584 0.784896 0.026 Uiso 1 1 calc R U . . .
H10B H 0.306427 0.544617 0.753480 0.026 Uiso 1 1 calc R U . . .
H10C H 0.413779 0.423582 0.822330 0.026 Uiso 1 1 calc R U . . .
C11 C 0.19588(17) 0.86822(13) 0.92200(11) 0.0164(3) Uani 1 1 d . . . . .
C12 C 0.05879(17) 0.81091(13) 0.90800(11) 0.0167(3) Uani 1 1 d . . . . .
C13 C -0.05213(17) 0.87048(13) 0.83186(11) 0.0171(3) Uani 1 1 d . . . . .
H13 H -0.145736 0.832428 0.823077 0.021 Uiso 1 1 calc R U . . .
C14 C -0.02928(17) 0.98422(13) 0.76840(11) 0.0172(3) Uani 1 1 d . . . . .
C15 C 0.10793(17) 1.03843(13) 0.78312(11) 0.0177(3) Uani 1 1 d . . . . .
H15 H 0.125215 1.115789 0.740431 0.021 Uiso 1 1 calc R U . . .
C16 C 0.22117(17) 0.98290(13) 0.85859(11) 0.0169(3) Uani 1 1 d . . . . .
C17 C 0.31390(17) 0.80913(13) 1.00538(11) 0.0189(3) Uani 1 1 d . . . . .
H17A H 0.247541 0.762442 1.067003 0.023 Uiso 1 1 calc R U . . .
H17B H 0.342507 0.883036 1.041853 0.023 Uiso 1 1 calc R U . . .
C18 C 0.02685(18) 0.68786(13) 0.97451(12) 0.0206(3) Uani 1 1 d . . . . .
H18A H -0.055346 0.651816 0.941844 0.025 Uiso 1 1 calc R U . . .
H18B H -0.027350 0.713713 1.055639 0.025 Uiso 1 1 calc R U . . .
H18C H 0.142540 0.618356 0.969133 0.025 Uiso 1 1 calc R U . . .
C19 C -0.14543(19) 1.04456(14) 0.68312(12) 0.0228(3) Uani 1 1 d . . . . .
H19A H -0.258750 1.018157 0.702820 0.027 Uiso 1 1 calc R U . . .
H19B H -0.080250 1.011092 0.605167 0.027 Uiso 1 1 calc R U . . .
H19C H -0.172625 1.143566 0.686061 0.027 Uiso 1 1 calc R U . . .
C20 C 0.36822(18) 1.04615(14) 0.87114(12) 0.0205(3) Uani 1 1 d . . . . .
H20A H 0.337466 1.089454 0.947623 0.025 Uiso 1 1 calc R U . . .
H20B H 0.378807 1.114260 0.811641 0.025 Uiso 1 1 calc R U . . .
H20C H 0.483765 0.975764 0.862314 0.025 Uiso 1 1 calc R U . . .

loop_
_atom_site_aniso_label
_atom_site_aniso_U_11
_atom_site_aniso_U_22
_atom_site_aniso_U_33
_atom_site_aniso_U_23
_atom_site_aniso_U_13
_atom_site_aniso_U_12
Cl1 0.02159(19) 0.0246(2) 0.02119(19) 0.00359(13) -0.01029(13) -0.00790(14)
Cl2 0.01893(19) 0.0250(2) 0.0240(2) -0.00379(14) -0.00636(14) -0.00007(14)
C1 0.0164(6) 0.0149(6) 0.0162(6) 0.0020(5) -0.0064(5) -0.0032(5)
C2 0.0155(6) 0.0163(6) 0.0183(6) 0.0025(5) -0.0049(5) -0.0028(5)
C3 0.0186(7) 0.0162(6) 0.0174(6) -0.0010(5) -0.0042(5) -0.0015(5)
C4 0.0198(7) 0.0145(6) 0.0211(7) 0.0024(5) -0.0088(5) -0.0039(5)
C5 0.0158(6) 0.0193(6) 0.0203(7) 0.0049(5) -0.0052(5) -0.0068(5)
C6 0.0177(6) 0.0170(6) 0.0162(6) 0.0034(5) -0.0057(5) -0.0036(5)
C7 0.0172(6) 0.0181(6) 0.0173(6) 0.0019(5) -0.0068(5) -0.0049(5)
C8 0.0172(7) 0.0252(7) 0.0206(7) -0.0029(5) -0.0025(5) -0.0058(5)
C9 0.0241(7) 0.0200(7) 0.0262(7) -0.0009(6) -0.0090(6) -0.0069(6)
C10 0.0197(7) 0.0275(7) 0.0189(7) -0.0003(5) -0.0022(5) -0.0084(5)
C11 0.0141(6) 0.0196(6) 0.0135(6) -0.0033(5) -0.0005(5) -0.0026(5)
C12 0.0154(6) 0.0177(6) 0.0145(6) -0.0035(5) 0.0010(5) -0.0031(5)
C13 0.0142(6) 0.0208(6) 0.0164(6) -0.0039(5) -0.0012(5) -0.0059(5)
C14 0.0156(6) 0.0192(6) 0.0142(6) -0.0039(5) -0.0014(5) -0.0016(5)
C15 0.0188(6) 0.0166(6) 0.0159(6) -0.0015(5) 0.0001(5) -0.0048(5)
C16 0.0147(6) 0.0187(6) 0.0157(6) -0.0048(5) -0.0005(5) -0.0036(5)
C17 0.0167(6) 0.0211(6) 0.0172(6) -0.0025(5) -0.0017(5) -0.0035(5)
C18 0.0205(7) 0.0216(7) 0.0209(7) 0.0017(5) -0.0037(5) -0.0084(5)
C19 0.0235(7) 0.0239(7) 0.0235(7) 0.0018(6) -0.0094(6) -0.0074(6)
C20 0.0187(7) 0.0224(7) 0.0214(7) -0.0007(5) -0.0037(5) -0.0078(5)

loop_
_atom_type_symbol
_atom_type_description
_atom_type_scat_dispersion_real
_atom_type_scat_dispersion_imag
_atom_type_scat_source
C C 0.0033 0.0016
;
International Tables for Crystallography
(Vol. C, Tables 4.2.6.8 and 6.1.1.4)
;
H H 0.0000 0.0000
;
International Tables for Crystallography
(Vol. C, Table 6.1.1.4)
;
Cl Cl 0.1484 0.1585
;
International Tables for Crystallography
(Vol. C, Tables 4.2.6.8 and 6.1.1.4)
;

loop_
_geom_angle_atom_site_label_1
_geom_angle_atom_site_label_2
_geom_angle_atom_site_label_3
_geom_angle
_geom_angle_site_symmetry_1
_geom_angle_site_symmetry_3
_geom_angle_publ_flag
C6 C1 C2 120.35(11) . . ?
C6 C1 C7 119.97(11) . . ?
C2 C1 C7 119.65(11) . . ?
C3 C2 C1 119.17(12) . . ?
C3 C2 C8 119.52(11) . . ?
C1 C2 C8 121.31(11) . . ?
C2 C3 C4 121.44(12) . . ?
C2 C3 H3 119.3 . . ?
C4 C3 H3 119.3 . . ?
C5 C4 C3 118.32(12) . . ?
C5 C4 C9 121.22(12) . . ?
C3 C4 C9 120.44(12) . . ?
C4 C5 C6 121.99(12) . . ?
C4 C5 H5 119.0 . . ?
C6 C5 H5 119.0 . . ?
C5 C6 C1 118.68(12) . . ?
C5 C6 C10 119.57(12) . . ?
C1 C6 C10 121.75(12) . . ?
C1 C7 Cl1 112.32(9) . . ?
C1 C7 H7A 109.1 . . ?
Cl1 C7 H7A 109.1 . . ?
C1 C7 H7B 109.1 . . ?
Cl1 C7 H7B 109.1 . . ?
H7A C7 H7B 107.9 . . ?
C2 C8 H8A 109.5 . . ?
C2 C8 H8B 109.5 . . ?
H8A C8 H8B 109.5 . . ?
C2 C8 H8C 109.5 . . ?
H8A C8 H8C 109.5 . . ?
H8B C8 H8C 109.5 . . ?
C4 C9 H9A 109.5 . . ?
C4 C9 H9B 109.5 . . ?
H9A C9 H9B 109.5 . . ?
C4 C9 H9C 109.5 . . ?
H9A C9 H9C 109.5 . . ?
H9B C9 H9C 109.5 . . ?
C6 C10 H10A 109.5 . . ?
C6 C10 H10B 109.5 . . ?
H10A C10 H10B 109.5 . . ?
C6 C10 H10C 109.5 . . ?
H10A C10 H10C 109.5 . . ?
H10B C10 H10C 109.5 . . ?
C12 C11 C16 119.89(12) . . ?
C12 C11 C17 120.39(12) . . ?
C16 C11 C17 119.72(12) . . ?
C13 C12 C11 119.03(12) . . ?
C13 C12 C18 119.36(11) . . ?
C11 C12 C18 121.60(12) . . ?
C14 C13 C12 121.90(12) . . ?
C14 C13 H13 119.0 . . ?
C12 C13 H13 119.0 . . ?
C15 C14 C13 117.99(12) . . ?
C15 C14 C19 120.57(12) . . ?
C13 C14 C19 121.41(12) . . ?
C14 C15 C16 122.11(12) . . ?
C14 C15 H15 118.9 . . ?
C16 C15 H15 118.9 . . ?
C15 C16 C11 119.08(12) . . ?
C15 C16 C20 119.82(12) . . ?
C11 C16 C20 121.10(12) . . ?
C11 C17 Cl2 111.34(9) . . ?
C11 C17 H17A 109.4 . . ?
Cl2 C17 H17A 109.4 . . ?
C11 C17 H17B 109.4 . . ?
Cl2 C17 H17B 109.4 . . ?
H17A C17 H17B 108.0 . . ?
C12 C18 H18A 109.5 . . ?
C12 C18 H18B 109.5 . . ?
H18A C18 H18B 109.5 . . ?
C12 C18 H18C 109.5 . . ?
H18A C18 H18C 109.5 . . ?
H18B C18 H18C 109.5 . . ?
C14 C19 H19A 109.5 . . ?
C14 C19 H19B 109.5 . . ?
H19A C19 H19B 109.5 . . ?
C14 C19 H19C 109.5 . . ?
H19A C19 H19C 109.5 . . ?
H19B C19 H19C 109.5 . . ?
C16 C20 H20A 109.5 . . ?
C16 C20 H20B 109.5 . . ?
H20A C20 H20B 109.5 . . ?
C16 C20 H20C 109.5 . . ?
H20A C20 H20C 109.5 . . ?
H20B C20 H20C 109.5 . . ?

loop_
_geom_bond_atom_site_label_1
_geom_bond_atom_site_label_2
_geom_bond_distance
_geom_bond_site_symmetry_2
_geom_bond_publ_flag
Cl1 C7 1.8309(13) . ?
Cl2 C17 1.8290(13) . ?
C1 C6 1.4020(18) . ?
C1 C2 1.4060(18) . ?
C1 C7 1.4998(17) . ?
C2 C3 1.3947(18) . ?
C2 C8 1.5089(18) . ?
C3 C4 1.3937(19) . ?
C3 H3 0.9500 . ?
C4 C5 1.3933(19) . ?
C4 C9 1.5109(18) . ?
C5 C6 1.3959(18) . ?
C5 H5 0.9500 . ?
C6 C10 1.5127(18) . ?
C7 H7A 0.9900 . ?
C7 H7B 0.9900 . ?
C8 H8A 0.9800 . ?
C8 H8B 0.9800 . ?
C8 H8C 0.9800 . ?
C9 H9A 0.9800 . ?
C9 H9B 0.9800 . ?
C9 H9C 0.9800 . ?
C10 H10A 0.9800 . ?
C10 H10B 0.9800 . ?
C10 H10C 0.9800 . ?
C11 C12 1.4057(18) . ?
C11 C16 1.4083(18) . ?
C11 C17 1.4999(18) . ?
C12 C13 1.3985(19) . ?
C12 C18 1.5129(18) . ?
C13 C14 1.3955(19) . ?
C13 H13 0.9500 . ?
C14 C15 1.3891(18) . ?
C14 C19 1.5108(18) . ?
C15 C16 1.3951(19) . ?
C15 H15 0.9500 . ?
C16 C20 1.5109(18) . ?
C17 H17A 0.9900 . ?
C17 H17B 0.9900 . ?
C18 H18A 0.9800 . ?
C18 H18B 0.9800 . ?
C18 H18C 0.9800 . ?
C19 H19A 0.9800 . ?
C19 H19B 0.9800 . ?
C19 H19C 0.9800 . ?
C20 H20A 0.9800 . ?
C20 H20B 0.9800 . ?
C20 H20C 0.9800 . ?

loop_
_geom_torsion_atom_site_label_1
_geom_torsion_atom_site_label_2
_geom_torsion_atom_site_label_3
_geom_torsion_atom_site_label_4
_geom_torsion
_geom_torsion_site_symmetry_1
_geom_torsion_site_symmetry_2
_geom_torsion_site_symmetry_3
_geom_torsion_site_symmetry_4
_geom_torsion_publ_flag
C6 C1 C2 C3 1.73(18) . . . . ?
C7 C1 C2 C3 -176.52(11) . . . . ?
C6 C1 C2 C8 -178.01(12) . . . . ?
C7 C1 C2 C8 3.75(18) . . . . ?
C1 C2 C3 C4 -0.09(19) . . . . ?
C8 C2 C3 C4 179.64(12) . . . . ?
C2 C3 C4 C5 -1.35(19) . . . . ?
C2 C3 C4 C9 177.14(12) . . . . ?
C3 C4 C5 C6 1.21(19) . . . . ?
C9 C4 C5 C6 -177.26(12) . . . . ?
C4 C5 C6 C1 0.37(19) . . . . ?
C4 C5 C6 C10 179.83(12) . . . . ?
C2 C1 C6 C5 -1.86(18) . . . . ?
C7 C1 C6 C5 176.38(11) . . . . ?
C2 C1 C6 C10 178.70(12) . . . . ?
C7 C1 C6 C10 -3.06(19) . . . . ?
C6 C1 C7 Cl1 95.36(12) . . . . ?
C2 C1 C7 Cl1 -86.39(13) . . . . ?
C16 C11 C12 C13 -0.82(18) . . . . ?
C17 C11 C12 C13 178.32(11) . . . . ?
C16 C11 C12 C18 -179.92(11) . . . . ?
C17 C11 C12 C18 -0.78(18) . . . . ?
C11 C12 C13 C14 0.75(18) . . . . ?
C18 C12 C13 C14 179.87(11) . . . . ?
C12 C13 C14 C15 -0.30(18) . . . . ?
C12 C13 C14 C19 177.69(11) . . . . ?
C13 C14 C15 C16 -0.08(18) . . . . ?
C19 C14 C15 C16 -178.09(11) . . . . ?
C14 C15 C16 C11 0.00(18) . . . . ?
C14 C15 C16 C20 -179.99(11) . . . . ?
C12 C11 C16 C15 0.46(17) . . . . ?
C17 C11 C16 C15 -178.69(11) . . . . ?
C12 C11 C16 C20 -179.56(11) . . . . ?
C17 C11 C16 C20 1.29(17) . . . . ?
C12 C11 C17 Cl2 94.84(12) . . . . ?
C16 C11 C17 Cl2 -86.02(13) . . . . ?
